data_7110350
loop_
_publ_author_name
'Boer, Stephanie A.'
'Hawes, Chris S.'
'Turner, David R.'

_publ_section_title
;
 Engineering entanglement: controlling the formation of polycatenanes and
 polyrotaxanes using \p interactions
;
_journal_coden_ASTM CHCOFS
_journal_issue 9
_journal_name_full
;
 Chemical Communications (Cambridge, United Kingdom)
;
_journal_page_first 1125
_journal_page_last 1127
_journal_paper_doi 10.1039/c3cc48802k
_journal_volume 50
_journal_year 2014
_chemical_absolute_configuration ad
_chemical_formula_sum 'C72 H93 Cd2 N9 O21'
_chemical_formula_weight 1645.35
_space_group_crystal_system triclinic
_space_group_IT_number 1
_space_group_name_Hall 'P 1'
_space_group_name_H-M_alt 'P 1'
_symmetry_space_group_name_Hall 'P 1'
_symmetry_space_group_name_H-M 'P 1'
_atom_sites_solution_hydrogens geom
_audit_creation_method SHELXL-2013
_cell_angle_alpha 73.28(3)
_cell_angle_beta 79.44(3)
_cell_angle_gamma 80.24(3)
_cell_formula_units_Z 1
_cell_length_a 10.239(2)
_cell_length_b 13.283(3)
_cell_length_c 15.851(3)
_cell_measurement_reflns_used 69001
_cell_measurement_temperature 100(2)
_cell_measurement_theta_max 31.526
_cell_measurement_theta_min 1.355
_cell_volume 2014.0(8)
_computing_cell_refinement 'XDS (Kabsch, 1993)'
_computing_data_collection 'BluIce (McPhillips, 2002)'
_computing_data_reduction 'XDS (Kabsch, 1993)'
_computing_molecular_graphics
;
O. V. Dolomanov, L. J. Bourhis, R. J. Gildea, J. A. K. Howard and H. Puschmann,
OLEX2: a complete structure solution, refinement and analysis program.
J. Appl. Cryst. (2009). 42, 339-341.
;
_computing_publication_material
;
O. V. Dolomanov, L. J. Bourhis, R. J. Gildea, J. A. K. Howard and H. Puschmann,
OLEX2: a complete structure solution, refinement and analysis program.
J. Appl. Cryst. (2009). 42, 339-341.
;
_computing_structure_refinement
;
SHELX, G.M. Sheldrick, Acta Cryst.
(2008). A64, 112-122
;
_computing_structure_solution 'SHELXS-97 (Sheldrick, 2008)'
_diffrn_measured_fraction_theta_full 0.999
_diffrn_measured_fraction_theta_max 0.919
_diffrn_measurement_device_type 'ADSC Quantum 210r'
_diffrn_measurement_method 'Phi Scan'
_diffrn_radiation_monochromator 'Silicon Double Crystal'
_diffrn_radiation_type Synchrotron
_diffrn_radiation_wavelength 0.71080
_diffrn_reflns_av_R_equivalents 0.0565
_diffrn_reflns_av_unetI/netI 0.0524
_diffrn_reflns_Laue_measured_fraction_full 0.999
_diffrn_reflns_Laue_measured_fraction_max 0.919
_diffrn_reflns_limit_h_max 15
_diffrn_reflns_limit_h_min -14
_diffrn_reflns_limit_k_max 19
_diffrn_reflns_limit_k_min -19
_diffrn_reflns_limit_l_max 23
_diffrn_reflns_limit_l_min -22
_diffrn_reflns_number 69001
_diffrn_reflns_point_group_measured_fraction_full 0.997
_diffrn_reflns_point_group_measured_fraction_max 0.869
_diffrn_reflns_theta_full 27.500
_diffrn_reflns_theta_max 31.526
_diffrn_reflns_theta_min 1.355
_diffrn_source 'Australian Synchrotron'
_exptl_absorpt_coefficient_mu 0.601
_exptl_absorpt_correction_type multi-scan
_exptl_absorpt_process_details 'XScale within XDS'
_exptl_crystal_colour red
_exptl_crystal_density_diffrn 1.357
_exptl_crystal_description block
_exptl_crystal_F_000 852
_exptl_crystal_size_max 0.050
_exptl_crystal_size_mid 0.040
_exptl_crystal_size_min 0.040
_refine_diff_density_max 1.365
_refine_diff_density_min -1.312
_refine_diff_density_rms 0.120
_refine_ls_abs_structure_details
;
 Flack x determined using 8099 quotients [(I+)-(I-)]/[(I+)+(I-)]
 (Parsons and Flack (2004), Acta Cryst. A60, s61).
;
_refine_ls_abs_structure_Flack 0.060(9)
_refine_ls_extinction_method none
_refine_ls_goodness_of_fit_ref 1.057
_refine_ls_hydrogen_treatment constr
_refine_ls_matrix_type full
_refine_ls_number_parameters 931
_refine_ls_number_reflns 23372
_refine_ls_number_restraints 79
_refine_ls_restrained_S_all 1.072
_refine_ls_R_factor_all 0.0735
_refine_ls_R_factor_gt 0.0575
_refine_ls_shift/su_max 0.000
_refine_ls_shift/su_mean 0.000
_refine_ls_structure_factor_coef Fsqd
_refine_ls_weighting_details
;
 w=1/[\s^2^(Fo^2^)+(0.1133P)^2^+0.4403P]
 where P=(Fo^2^+2Fc^2^)/3
;
_refine_ls_weighting_scheme calc
_refine_ls_wR_factor_gt 0.1565
_refine_ls_wR_factor_ref 0.1732
_reflns_Friedel_coverage 0.892
_reflns_Friedel_fraction_full 0.996
_reflns_Friedel_fraction_max 0.820
_reflns_number_gt 18857
_reflns_number_total 23372
_reflns_threshold_expression 'I > 2\s(I)'
_cod_data_source_file c3cc48802k.txt
_cod_data_source_block 1
_cod_original_cell_volume 2014.1(8)
_cod_database_code 7110350
_shelx_space_group_comment
;
The symmetry employed for this shelxl refinement is uniquely defined
by the following loop, which should always be used as a source of
symmetry information in preference to the above space-group names.
They are only intended as comments.
;
_shelx_estimated_absorpt_t_min 0.971
_shelx_estimated_absorpt_t_max 0.976
_shelxl_version_number 2013-2

loop_
_space_group_symop_operation_xyz
'x, y, z'

loop_
_atom_site_label
_atom_site_type_symbol
_atom_site_fract_x
_atom_site_fract_y
_atom_site_fract_z
_atom_site_U_iso_or_equiv
_atom_site_adp_type
_atom_site_occupancy
_atom_site_site_symmetry_order
_atom_site_calc_flag
_atom_site_refinement_flags_posn
_atom_site_refinement_flags_adp
_atom_site_refinement_flags_occupancy
_atom_site_disorder_assembly
_atom_site_disorder_group
Cd1 Cd 0.16156(4) 0.22349(3) 1.18419(2) 0.04722(14) Uani 1 1 d . . . . .
Cd2 Cd 0.30882(3) 0.06067(3) 0.40451(2) 0.04539(13) Uani 1 1 d . . . . .
O1 O 0.0109(7) 0.3793(5) 1.1467(4) 0.0525(14) Uani 1 1 d . . . . .
O2 O 0.1068(7) 0.3116(5) 1.0346(4) 0.0529(14) Uani 1 1 d . . . . .
O3 O 0.1777(6) 0.5537(5) 0.8645(4) 0.0622(14) Uani 1 1 d . . . . .
O4 O -0.1664(6) 0.3530(5) 0.9627(4) 0.0592(13) Uani 1 1 d . . . . .
O5 O -0.1270(6) 0.2868(6) 0.5335(4) 0.0653(15) Uani 1 1 d . . . . .
O6 O 0.2620(6) 0.4328(5) 0.4519(3) 0.0583(12) Uani 1 1 d . . . . .
O7 O 0.2089(7) 0.2026(6) 0.4632(4) 0.0572(16) Uani 1 1 d . . . . .
O8 O 0.1854(8) 0.2295(6) 0.3236(4) 0.0588(16) Uani 1 1 d . . . . .
O9 O 0.4461(7) -0.1037(6) 0.4401(4) 0.0594(17) Uani 1 1 d . . . . .
O10 O 0.3800(7) -0.0182(5) 0.5437(4) 0.0570(15) Uani 1 1 d . . . . .
O11 O 0.6885(6) -0.0705(7) 0.6413(4) 0.0746(19) Uani 1 1 d . . . . .
O12 O 0.3171(6) -0.2355(5) 0.6863(4) 0.0579(12) Uani 1 1 d . . . . .
O13 O 0.1627(8) -0.1743(6) 1.1200(4) 0.0744(18) Uani 1 1 d . . . . .
O14 O 0.5337(6) -0.0079(5) 1.0755(4) 0.0640(14) Uani 1 1 d . . . . .
O15 O 0.2549(8) 0.0838(5) 1.1323(4) 0.0597(17) Uani 1 1 d . . . . .
O16 O 0.2999(9) 0.0401(7) 1.2695(6) 0.074(2) Uani 1 1 d . . . . .
O17 O -0.0136(10) 0.1236(7) 1.2375(5) 0.068(2) Uani 1 1 d . . . . .
O18 O 0.3456(11) 0.3138(10) 1.1300(8) 0.086(3) Uani 1 1 d . . . . .
O19 O 0.1145(8) -0.0165(7) 0.4602(5) 0.0606(18) Uani 1 1 d . . . . .
O20 O 0.4968(12) 0.1412(10) 0.3533(8) 0.090(3) Uani 1 1 d . . . . .
O21 O 0.5464(18) 0.2699(16) 0.7449(14) 0.127(7) Uiso 0.5 1 d D . P . .
O22 O -0.001(2) 0.0845(16) 1.0135(16) 0.121(6) Uiso 0.5 1 d D . P A 1
N1 N -0.0043(7) 0.4625(6) 0.9112(4) 0.0477(14) Uani 1 1 d . . . . .
N2 N 0.0569(7) 0.3768(5) 0.4866(4) 0.0470(13) Uani 1 1 d . . . . .
N3 N 0.3566(7) -0.1038(5) 1.1011(4) 0.0470(13) Uani 1 1 d . . . . .
N4 N 0.5093(7) -0.1640(6) 0.6674(4) 0.0497(16) Uani 1 1 d . . . . .
N5 N -0.1220(9) 0.0000(9) 1.3388(6) 0.073(2) Uani 1 1 d D . . . .
N6 N 0.4072(9) 0.4462(9) 1.0138(8) 0.108(4) Uani 1 1 d D . . . .
N7 N 0.0285(9) -0.0746(8) 0.6038(6) 0.086(3) Uani 1 1 d D . . . .
N8 N 0.5923(13) 0.2617(13) 0.2402(8) 0.112(5) Uani 1 1 d . . . . .
N9 N 0.4431(17) 0.2100(11) 0.6603(11) 0.088(5) Uiso 0.5 1 d D . P . .
N10 N -0.0172(16) -0.0031(15) 0.9067(13) 0.159(13) Uiso 0.5 1 d D . P A 1
C1 C 0.0361(10) 0.3807(7) 1.0642(6) 0.0494(19) Uani 1 1 d . . . . .
C1A C 0.3907(8) -0.1959(6) 0.7173(5) 0.0472(16) Uani 1 1 d . . . . .
C2 C -0.0160(8) 0.4826(6) 0.9986(5) 0.0502(16) Uani 1 1 d . . . . .
H2 H 0.0484 0.5343 0.9916 0.060 Uiso 1 1 calc R U . . .
C3 C -0.1540(8) 0.5352(6) 1.0323(4) 0.0523(14) Uani 1 1 d . . . . .
H3A H -0.2241 0.5027 1.0175 0.063 Uiso 1 1 calc R U . . .
H3B H -0.1637 0.5191 1.0979 0.063 Uiso 1 1 calc R U . . .
C4 C -0.1789(14) 0.6534(9) 0.9951(9) 0.104(5) Uani 1 1 d D . . . .
H4 H -0.1058 0.6858 1.0078 0.125 Uiso 1 1 calc R U . . .
C5 C -0.307(2) 0.6947(15) 1.0399(13) 0.218(16) Uani 1 1 d D . . . .
H5A H -0.3235 0.7717 1.0157 0.326 Uiso 1 1 calc R U . . .
H5B H -0.3039 0.6780 1.1039 0.326 Uiso 1 1 calc R U . . .
H5C H -0.3799 0.6618 1.0300 0.326 Uiso 1 1 calc R U . . .
C6 C -0.184(2) 0.6905(12) 0.8927(8) 0.167(11) Uani 1 1 d D . . . .
H6A H -0.0995 0.6640 0.8612 0.250 Uiso 1 1 calc R U . . .
H6B H -0.1972 0.7680 0.8734 0.250 Uiso 1 1 calc R U . . .
H6C H -0.2582 0.6625 0.8794 0.250 Uiso 1 1 calc R U . . .
C7 C -0.0882(8) 0.3955(7) 0.9000(5) 0.0475(16) Uani 1 1 d . . . . .
C8 C 0.1037(8) 0.5014(7) 0.8482(5) 0.0495(16) Uani 1 1 d . . . . .
C9 C 0.1146(9) 0.4828(7) 0.7606(5) 0.0489(17) Uani 1 1 d . . . . .
C10 C 0.2191(10) 0.5189(8) 0.6933(5) 0.064(2) Uani 1 1 d . . . . .
H10 H 0.2800 0.5590 0.7038 0.077 Uiso 1 1 calc R U . . .
C11 C 0.2339(9) 0.4963(8) 0.6110(5) 0.0591(19) Uani 1 1 d . . . . .
H11 H 0.3063 0.5193 0.5665 0.071 Uiso 1 1 calc R U . . .
C12 C 0.1452(8) 0.4416(7) 0.5942(5) 0.0494(17) Uani 1 1 d . . . . .
C13 C 0.0409(8) 0.3995(7) 0.6604(6) 0.0438(16) Uani 1 1 d . . . . .
C14 C 0.0266(8) 0.4204(7) 0.7447(5) 0.0445(17) Uani 1 1 d . . . . .
C15 C -0.0719(8) 0.3758(8) 0.8122(6) 0.0473(18) Uani 1 1 d . . . . .
C16 C -0.1597(9) 0.3172(7) 0.7975(5) 0.0518(18) Uani 1 1 d . . . . .
H16 H -0.2260 0.2877 0.8444 0.062 Uiso 1 1 calc R U . . .
C17 C -0.1508(9) 0.3010(8) 0.7125(6) 0.057(2) Uani 1 1 d . . . . .
H17 H -0.2115 0.2606 0.7022 0.068 Uiso 1 1 calc R U . . .
C18 C -0.0530(8) 0.3440(7) 0.6428(5) 0.0479(17) Uani 1 1 d . . . . .
C19 C -0.0444(9) 0.3327(7) 0.5517(5) 0.0534(18) Uani 1 1 d . . . . .
C20 C 0.1627(9) 0.4169(7) 0.5053(5) 0.0503(16) Uani 1 1 d . . . . .
C21 C 0.0646(9) 0.3584(6) 0.3982(4) 0.0546(16) Uani 1 1 d . . . . .
H21 H -0.0257 0.3404 0.3968 0.066 Uiso 1 1 calc R U . . .
C22 C 0.0863(10) 0.4541(6) 0.3190(5) 0.0580(19) Uani 1 1 d D . . . .
H22A H 0.1080 0.4297 0.2641 0.070 Uiso 1 1 calc R U . . .
H22B H 0.1648 0.4849 0.3246 0.070 Uiso 1 1 calc R U . . .
C23 C -0.0335(16) 0.5416(9) 0.3088(8) 0.089(3) Uani 1 1 d D . . . .
H23 H -0.1204 0.5128 0.3169 0.107 Uiso 1 1 calc R U . B 2
C24 C -0.0058(14) 0.6235(8) 0.2176(8) 0.094(3) Uani 1 1 d D . . . .
H24A H -0.0001 0.5893 0.1696 0.141 Uiso 1 1 calc R U . . .
H24B H 0.0789 0.6507 0.2135 0.141 Uiso 1 1 calc R U . . .
H24C H -0.0788 0.6822 0.2119 0.141 Uiso 1 1 calc R U . . .
C25 C -0.033(5) 0.6064(18) 0.3746(17) 0.38(4) Uani 1 1 d D U . C 2
H25A H -0.1081 0.6631 0.3693 0.564 Uiso 1 1 calc R U . C 2
H25B H 0.0515 0.6375 0.3611 0.564 Uiso 1 1 calc R U . C 2
H25C H -0.0409 0.5602 0.4354 0.564 Uiso 1 1 calc R U . C 2
C26 C 0.1608(10) 0.2596(8) 0.3918(6) 0.0509(19) Uani 1 1 d . . . . .
C27 C 0.4460(9) -0.0947(8) 0.5162(5) 0.0470(18) Uani 1 1 d . . . . .
C28 C 0.5396(8) -0.1791(7) 0.5770(4) 0.0536(18) Uani 1 1 d . . . . .
H28 H 0.6311 -0.1573 0.5542 0.064 Uiso 1 1 calc R U . . .
C29 C 0.5517(11) -0.2898(7) 0.5676(6) 0.071(2) Uani 1 1 d . . . . .
H29A H 0.5983 -0.2903 0.5072 0.086 Uiso 1 1 calc R U . . .
H29B H 0.4603 -0.3078 0.5719 0.086 Uiso 1 1 calc R U . . .
C30 C 0.6270(19) -0.3791(16) 0.6365(14) 0.136(6) Uani 1 1 d D U . . .
H30 H 0.5786 -0.3820 0.6978 0.163 Uiso 1 1 calc R U . . .
C31 C 0.634(4) -0.489(2) 0.618(3) 0.270(17) Uani 1 1 d D U . . .
H31A H 0.5432 -0.5061 0.6220 0.405 Uiso 1 1 calc R U . . .
H31B H 0.6820 -0.5436 0.6612 0.405 Uiso 1 1 calc R U . . .
H31C H 0.6815 -0.4866 0.5575 0.405 Uiso 1 1 calc R U . . .
C32 C 0.766(2) -0.354(2) 0.630(2) 0.185(10) Uani 1 1 d D U . . .
H32A H 0.8139 -0.4099 0.6734 0.277 Uiso 1 1 calc R U . . .
H32B H 0.7622 -0.2860 0.6437 0.277 Uiso 1 1 calc R U . . .
H32C H 0.8135 -0.3502 0.5702 0.277 Uiso 1 1 calc R U . . .
C33 C 0.5921(9) -0.1034(8) 0.6911(6) 0.056(2) Uani 1 1 d . . . . .
C35 C 0.3554(8) -0.1777(6) 0.8077(5) 0.0442(15) Uani 1 1 d . . . . .
C36 C 0.2456(9) -0.2165(7) 0.8626(5) 0.0539(16) Uani 1 1 d . . . . .
H36 H 0.1905 -0.2527 0.8421 0.065 Uiso 1 1 calc R U . . .
C37 C 0.2143(9) -0.2034(7) 0.9480(5) 0.0545(16) Uani 1 1 d . . . . .
H37 H 0.1371 -0.2301 0.9854 0.065 Uiso 1 1 calc R U . . .
C38 C 0.2931(8) -0.1526(7) 0.9792(5) 0.0487(16) Uani 1 1 d . . . . .
C39 C 0.4080(8) -0.1150(7) 0.9246(5) 0.0432(16) Uani 1 1 d . . . . .
C40 C 0.4394(8) -0.1258(7) 0.8369(5) 0.0407(16) Uani 1 1 d . . . . .
C41 C 0.5559(9) -0.0864(7) 0.7819(5) 0.0457(17) Uani 1 1 d . . . . .
C42 C 0.6289(9) -0.0290(8) 0.8121(5) 0.0542(19) Uani 1 1 d . . . . .
H42 H 0.7010 0.0034 0.7729 0.065 Uiso 1 1 calc R U . . .
C43 C 0.6002(9) -0.0172(8) 0.8980(5) 0.0538(19) Uani 1 1 d . . . . .
H43 H 0.6547 0.0193 0.9185 0.065 Uiso 1 1 calc R U . . .
C44 C 0.4906(8) -0.0596(7) 0.9533(5) 0.0468(17) Uani 1 1 d . . . . .
C45 C 0.4629(9) -0.0538(7) 1.0478(5) 0.0540(19) Uani 1 1 d . . . . .
C46 C 0.2637(10) -0.1441(7) 1.0710(5) 0.0567(18) Uani 1 1 d . . . . .
C47 C 0.3319(10) -0.0967(7) 1.1954(4) 0.0604(19) Uani 1 1 d . . . . .
H47 H 0.2494 -0.1314 1.2234 0.072 Uiso 1 1 calc R U . . .
C48 C 0.2950(10) 0.0192(8) 1.1973(6) 0.053(2) Uani 1 1 d . . . . .
C49 C 0.4437(12) -0.1625(8) 1.2484(6) 0.075(3) Uani 1 1 d D . . . .
H49A H 0.5295 -0.1361 1.2179 0.090 Uiso 1 1 calc R U . . .
H49B H 0.4266 -0.1488 1.3079 0.090 Uiso 1 1 calc R U . . .
C50 C 0.4603(15) -0.2765(10) 1.2609(9) 0.108(5) Uani 1 1 d D . . . .
H50 H 0.4649 -0.2907 1.2018 0.130 Uiso 1 1 calc R U . D 1
C51 C 0.3443(18) -0.3206(15) 1.3195(16) 0.165(10) Uani 1 1 d D . . E 1
H51A H 0.3554 -0.3975 1.3280 0.247 Uiso 1 1 calc R U . E 1
H51B H 0.2630 -0.2888 1.2926 0.247 Uiso 1 1 calc R U . E 1
H51C H 0.3366 -0.3053 1.3772 0.247 Uiso 1 1 calc R U . E 1
C52 C 0.5815(19) -0.3360(16) 1.3018(13) 0.158(9) Uani 1 1 d D . . F 1
H52A H 0.5841 -0.4118 1.3077 0.237 Uiso 1 1 calc R U . F 1
H52B H 0.5770 -0.3246 1.3607 0.237 Uiso 1 1 calc R U . F 1
H52C H 0.6624 -0.3104 1.2637 0.237 Uiso 1 1 calc R U . F 1
C53 C -0.0812(12) 0.0926(11) 1.3085(8) 0.069(3) Uani 1 1 d D . . . .
C54 C -0.1437(16) 0.1745(15) 1.3613(13) 0.117(7) Uani 1 1 d D . . . .
H54A H -0.1956 0.1393 1.4172 0.176 Uiso 1 1 calc R U . . .
H54B H -0.2027 0.2301 1.3258 0.176 Uiso 1 1 calc R U . . .
H54C H -0.0724 0.2061 1.3743 0.176 Uiso 1 1 calc R U . . .
C55 C -0.0617(14) -0.0792(10) 1.2947(11) 0.093(4) Uani 1 1 d D . . . .
H55A H -0.1011 -0.1450 1.3241 0.139 Uiso 1 1 calc R U . . .
H55B H 0.0348 -0.0918 1.2972 0.139 Uiso 1 1 calc R U . . .
H55C H -0.0771 -0.0553 1.2324 0.139 Uiso 1 1 calc R U . . .
C56 C -0.1991(13) -0.0409(14) 1.4283(10) 0.096(4) Uani 1 1 d . . . . .
H56A H -0.2169 -0.1132 1.4348 0.143 Uiso 1 1 calc R U . . .
H56B H -0.2842 0.0048 1.4344 0.143 Uiso 1 1 calc R U . . .
H56C H -0.1470 -0.0413 1.4745 0.143 Uiso 1 1 calc R U . . .
C57 C 0.3927(13) 0.3533(12) 1.0555(9) 0.081(4) Uani 1 1 d D . . . .
C58 C 0.451(2) 0.2754(17) 0.9976(12) 0.144(9) Uani 1 1 d D . . . .
H58A H 0.4871 0.3152 0.9379 0.216 Uiso 1 1 calc R U . . .
H58B H 0.3803 0.2367 0.9933 0.216 Uiso 1 1 calc R U . . .
H58C H 0.5230 0.2251 1.0250 0.216 Uiso 1 1 calc R U . . .
C59 C 0.4769(19) 0.485(2) 0.9197(13) 0.23(2) Uani 1 1 d D . . . .
H59A H 0.4730 0.5627 0.9042 0.349 Uiso 1 1 calc R U . . .
H59B H 0.4322 0.4655 0.8783 0.349 Uiso 1 1 calc R U . . .
H59C H 0.5706 0.4535 0.9156 0.349 Uiso 1 1 calc R U . . .
C60 C 0.336(2) 0.5206(13) 1.0604(14) 0.132(7) Uani 1 1 d D . . . .
H60A H 0.3503 0.5926 1.0248 0.199 Uiso 1 1 calc R U . . .
H60B H 0.3687 0.5067 1.1175 0.199 Uiso 1 1 calc R U . . .
H60C H 0.2403 0.5136 1.0709 0.199 Uiso 1 1 calc R U . . .
C61 C 0.0913(13) -0.0852(13) 0.5302(9) 0.087(4) Uani 1 1 d D . . . .
C62 C 0.1332(16) -0.2023(11) 0.5228(8) 0.099(4) Uani 1 1 d D . . . .
H62A H 0.1115 -0.2518 0.5811 0.149 Uiso 1 1 calc R U . . .
H62B H 0.2298 -0.2131 0.5029 0.149 Uiso 1 1 calc R U . . .
H62C H 0.0846 -0.2149 0.4797 0.149 Uiso 1 1 calc R U . . .
C63 C -0.0170(15) 0.0349(9) 0.6066(8) 0.084(3) Uani 1 1 d D . . . .
H63A H -0.0647 0.0360 0.6659 0.125 Uiso 1 1 calc R U . . .
H63B H -0.0773 0.0681 0.5622 0.125 Uiso 1 1 calc R U . . .
H63C H 0.0604 0.0741 0.5936 0.125 Uiso 1 1 calc R U . . .
C64 C -0.0028(14) -0.1706(13) 0.6807(7) 0.127(7) Uani 1 1 d D . . . .
H64A H -0.0517 -0.1470 0.7322 0.190 Uiso 1 1 calc R U . . .
H64B H 0.0809 -0.2143 0.6965 0.190 Uiso 1 1 calc R U . . .
H64C H -0.0579 -0.2124 0.6628 0.190 Uiso 1 1 calc R U . . .
C65 C 0.5571(13) 0.1724(11) 0.2820(8) 0.069(3) Uani 1 1 d . . . . .
C66 C 0.6079(14) 0.0874(13) 0.2289(8) 0.085(4) Uani 1 1 d . . . . .
H66A H 0.6564 0.1204 0.1708 0.127 Uiso 1 1 calc R U . . .
H66B H 0.5313 0.0580 0.2203 0.127 Uiso 1 1 calc R U . . .
H66C H 0.6679 0.0305 0.2623 0.127 Uiso 1 1 calc R U . . .
C67 C 0.6804(14) 0.3028(14) 0.1643(9) 0.095(5) Uani 1 1 d . . . . .
H67A H 0.6770 0.3793 0.1554 0.142 Uiso 1 1 calc R U . . .
H67B H 0.6543 0.2895 0.1124 0.142 Uiso 1 1 calc R U . . .
H67C H 0.7716 0.2685 0.1719 0.142 Uiso 1 1 calc R U . . .
C68 C 0.526(2) 0.3433(17) 0.2946(19) 0.156(10) Uani 1 1 d . . . . .
H68A H 0.5533 0.4133 0.2627 0.233 Uiso 1 1 calc R U . . .
H68B H 0.5560 0.3207 0.3533 0.233 Uiso 1 1 calc R U . . .
H68C H 0.4288 0.3470 0.3017 0.233 Uiso 1 1 calc R U . . .
C69 C 0.4560(18) 0.2347(11) 0.7304(11) 0.083(5) Uiso 0.5 1 d D . P . .
C70 C 0.343(2) 0.216(2) 0.8026(16) 0.117(9) Uiso 0.5 1 d D . P . .
H70A H 0.2712 0.1932 0.7821 0.175 Uiso 0.5 1 calc R U P . .
H70B H 0.3094 0.2821 0.8201 0.175 Uiso 0.5 1 calc R U P . .
H70C H 0.3727 0.1613 0.8539 0.175 Uiso 0.5 1 calc R U P . .
C71 C 0.321(2) 0.1664(17) 0.6563(18) 0.097(7) Uiso 0.5 1 d D . P . .
H71A H 0.3267 0.1544 0.5975 0.145 Uiso 0.5 1 calc R U P . .
H71B H 0.2423 0.2167 0.6665 0.145 Uiso 0.5 1 calc R U P . .
H71C H 0.3146 0.0991 0.7022 0.145 Uiso 0.5 1 calc R U P . .
C72 C 0.547(3) 0.224(2) 0.5852(15) 0.134(11) Uiso 0.5 1 d D . P . .
H72A H 0.5207 0.2038 0.5368 0.201 Uiso 0.5 1 calc R U P . .
H72B H 0.6301 0.1803 0.6025 0.201 Uiso 0.5 1 calc R U P . .
H72C H 0.5626 0.2991 0.5649 0.201 Uiso 0.5 1 calc R U P . .
C73 C -0.0333(14) 0.0183(12) 0.9802(11) 0.071(4) Uiso 0.5 1 d D . P A 1
C74 C -0.117(2) -0.0606(19) 1.0476(14) 0.127(10) Uiso 0.5 1 d D . P A 1
H74A H -0.1210 -0.0507 1.1070 0.191 Uiso 0.5 1 calc R U P A 1
H74B H -0.0758 -0.1328 1.0473 0.191 Uiso 0.5 1 calc R U P A 1
H74C H -0.2075 -0.0494 1.0322 0.191 Uiso 0.5 1 calc R U P A 1
C75 C -0.075(2) -0.0913(16) 0.8968(14) 0.092(6) Uiso 0.5 1 d D . P A 1
H75A H -0.0643 -0.0891 0.8337 0.137 Uiso 0.5 1 calc R U P A 1
H75B H -0.1702 -0.0859 0.9209 0.137 Uiso 0.5 1 calc R U P A 1
H75C H -0.0289 -0.1582 0.9293 0.137 Uiso 0.5 1 calc R U P A 1
C76 C 0.061(2) 0.0637(17) 0.8337(17) 0.099(7) Uiso 0.5 1 d D . P A 1
H76A H 0.0554 0.0468 0.7782 0.149 Uiso 0.5 1 calc R U P A 1
H76B H 0.1541 0.0518 0.8440 0.149 Uiso 0.5 1 calc R U P A 1
H76C H 0.0251 0.1381 0.8291 0.149 Uiso 0.5 1 calc R U P A 1

loop_
_atom_site_aniso_label
_atom_site_aniso_U_11
_atom_site_aniso_U_22
_atom_site_aniso_U_33
_atom_site_aniso_U_23
_atom_site_aniso_U_13
_atom_site_aniso_U_12
Cd1 0.0610(3) 0.0476(3) 0.0303(2) -0.0099(2) -0.0105(2) 0.0042(2)
Cd2 0.0571(3) 0.0497(3) 0.0265(2) -0.00945(19) -0.00668(18) 0.0007(2)
O1 0.065(3) 0.053(3) 0.036(3) -0.011(2) -0.014(2) 0.009(3)
O2 0.069(3) 0.051(3) 0.032(2) -0.007(2) -0.010(2) 0.006(3)
O3 0.076(4) 0.076(4) 0.040(3) -0.020(3) -0.003(2) -0.023(3)
O4 0.065(3) 0.073(3) 0.040(3) -0.015(2) 0.000(2) -0.018(3)
O5 0.063(3) 0.088(4) 0.061(3) -0.041(3) -0.006(3) -0.017(3)
O6 0.070(3) 0.069(3) 0.036(2) -0.016(2) 0.000(2) -0.015(3)
O7 0.066(4) 0.067(4) 0.032(3) -0.009(3) -0.008(2) 0.006(3)
O8 0.080(4) 0.063(3) 0.032(3) -0.017(2) -0.014(3) 0.009(3)
O9 0.074(4) 0.082(4) 0.025(3) -0.016(3) -0.017(3) -0.002(3)
O10 0.074(4) 0.059(3) 0.036(3) -0.013(2) -0.013(2) 0.005(3)
O11 0.050(3) 0.129(6) 0.045(3) -0.029(3) 0.004(2) -0.014(3)
O12 0.069(3) 0.071(3) 0.041(3) -0.023(2) -0.010(2) -0.012(3)
O13 0.093(5) 0.091(4) 0.042(3) -0.021(3) 0.011(3) -0.035(4)
O14 0.060(3) 0.089(4) 0.056(3) -0.039(3) -0.011(3) -0.007(3)
O15 0.088(5) 0.049(3) 0.040(3) -0.016(3) -0.009(3) 0.007(3)
O16 0.100(5) 0.081(5) 0.051(4) -0.040(4) -0.019(4) 0.009(4)
O17 0.095(5) 0.076(4) 0.039(3) -0.012(3) -0.011(3) -0.031(4)
O18 0.084(6) 0.099(7) 0.071(6) 0.005(5) -0.026(5) -0.030(5)
O19 0.059(4) 0.079(5) 0.039(3) -0.006(3) -0.010(3) -0.011(3)
O20 0.090(6) 0.101(7) 0.072(6) -0.010(5) 0.010(5) -0.037(5)
N1 0.061(4) 0.049(3) 0.033(3) -0.009(2) -0.011(3) -0.004(3)
N2 0.059(3) 0.054(3) 0.034(3) -0.020(2) -0.012(2) -0.002(3)
N3 0.063(4) 0.049(3) 0.030(2) -0.014(2) -0.011(2) 0.001(3)
N4 0.049(3) 0.070(4) 0.026(2) -0.016(2) -0.010(2) 0.014(3)
N5 0.062(4) 0.095(6) 0.056(4) -0.009(4) -0.015(4) -0.005(4)
N6 0.066(5) 0.104(7) 0.115(8) 0.044(7) -0.029(5) -0.016(5)
N7 0.067(4) 0.097(6) 0.074(6) 0.001(5) -0.015(4) 0.005(4)
N8 0.090(7) 0.147(11) 0.082(7) 0.037(7) -0.029(6) -0.068(8)
C1 0.065(5) 0.052(4) 0.031(3) -0.005(3) -0.015(3) -0.007(4)
C1A 0.053(4) 0.054(4) 0.036(3) -0.015(3) -0.009(3) -0.002(3)
C2 0.061(4) 0.052(3) 0.034(3) -0.008(2) -0.010(3) 0.000(3)
C3 0.061(4) 0.057(4) 0.037(3) -0.014(3) -0.003(3) 0.000(3)
C4 0.119(9) 0.064(5) 0.084(7) 0.003(5) 0.015(7) 0.040(6)
C5 0.200(19) 0.143(14) 0.145(15) 0.067(12) 0.088(14) 0.123(15)
C6 0.25(2) 0.113(10) 0.057(6) 0.017(6) 0.004(9) 0.106(13)
C7 0.054(4) 0.049(3) 0.039(3) -0.013(3) -0.002(3) -0.007(3)
C8 0.055(4) 0.054(4) 0.041(4) -0.012(3) -0.011(3) -0.007(3)
C9 0.061(4) 0.049(4) 0.036(3) -0.008(3) -0.011(3) -0.006(3)
C10 0.076(5) 0.082(6) 0.038(4) -0.017(4) 0.000(4) -0.028(4)
C11 0.070(5) 0.077(5) 0.033(3) -0.017(3) -0.001(3) -0.022(4)
C12 0.059(4) 0.051(4) 0.038(3) -0.013(3) -0.012(3) 0.002(3)
C13 0.051(4) 0.046(4) 0.037(3) -0.015(3) -0.008(3) -0.002(3)
C14 0.050(4) 0.045(4) 0.034(3) -0.008(3) -0.010(3) 0.003(3)
C15 0.043(3) 0.059(5) 0.042(4) -0.017(3) -0.009(3) -0.001(3)
C16 0.060(4) 0.063(4) 0.037(3) -0.022(3) -0.001(3) -0.011(3)
C17 0.059(4) 0.070(5) 0.047(4) -0.028(4) 0.001(3) -0.012(3)
C18 0.055(4) 0.053(4) 0.040(3) -0.022(3) -0.012(3) 0.003(3)
C19 0.063(4) 0.058(4) 0.043(3) -0.023(3) -0.012(3) 0.002(3)
C20 0.064(4) 0.058(4) 0.030(3) -0.014(3) -0.009(3) -0.003(3)
C21 0.071(4) 0.059(4) 0.036(3) -0.019(3) -0.012(3) 0.004(3)
C22 0.085(5) 0.053(4) 0.037(3) -0.013(3) -0.022(3) 0.006(4)
C23 0.126(10) 0.065(5) 0.077(7) -0.021(5) -0.032(7) 0.010(6)
C24 0.124(9) 0.056(5) 0.089(7) 0.008(5) -0.032(7) -0.002(5)
C25 0.78(9) 0.153(19) 0.16(2) -0.091(18) -0.20(4) 0.26(4)
C26 0.064(5) 0.057(5) 0.032(3) -0.011(3) -0.012(3) -0.003(4)
C27 0.048(4) 0.063(5) 0.025(3) -0.009(3) -0.006(3) 0.003(3)
C28 0.057(4) 0.074(5) 0.027(3) -0.017(3) -0.013(3) 0.015(3)
C29 0.087(6) 0.069(5) 0.055(4) -0.027(4) -0.019(4) 0.025(5)
C30 0.157(11) 0.137(11) 0.120(10) -0.051(9) -0.059(9) 0.038(9)
C31 0.27(3) 0.22(2) 0.31(3) -0.06(2) -0.11(2) 0.05(2)
C32 0.156(16) 0.172(17) 0.23(2) -0.075(17) -0.066(16) 0.038(14)
C33 0.053(4) 0.075(5) 0.035(3) -0.012(3) -0.006(3) 0.000(3)
C35 0.051(3) 0.041(3) 0.037(3) -0.006(3) -0.011(3) 0.004(2)
C36 0.062(4) 0.056(4) 0.046(4) -0.014(3) -0.008(3) -0.013(3)
C37 0.065(4) 0.062(4) 0.037(3) -0.013(3) -0.004(3) -0.016(3)
C38 0.054(4) 0.053(4) 0.032(3) -0.006(3) -0.004(3) -0.001(3)
C39 0.048(3) 0.046(4) 0.035(3) -0.013(3) -0.008(3) 0.002(3)
C40 0.047(4) 0.045(4) 0.029(3) -0.010(3) -0.013(3) 0.008(3)
C41 0.050(4) 0.055(4) 0.029(3) -0.010(3) -0.009(3) 0.004(3)
C42 0.049(4) 0.082(5) 0.035(3) -0.023(3) -0.001(3) -0.009(3)
C43 0.057(4) 0.078(5) 0.034(3) -0.028(3) -0.003(3) -0.012(4)
C44 0.047(3) 0.055(4) 0.035(3) -0.013(3) -0.011(3) 0.008(3)
C45 0.068(5) 0.058(4) 0.041(4) -0.025(3) -0.019(3) 0.012(4)
C46 0.076(5) 0.055(4) 0.040(4) -0.015(3) -0.008(3) -0.007(4)
C47 0.085(5) 0.062(4) 0.029(3) -0.014(3) -0.005(3) 0.006(4)
C48 0.058(4) 0.062(5) 0.044(4) -0.030(4) -0.005(3) 0.004(4)
C49 0.100(7) 0.081(6) 0.040(4) -0.023(4) -0.026(4) 0.027(5)
C50 0.172(14) 0.073(7) 0.080(7) -0.015(6) -0.070(9) 0.032(8)
C51 0.152(17) 0.126(14) 0.158(19) 0.009(13) 0.013(14) 0.025(13)
C52 0.179(17) 0.163(16) 0.128(14) -0.063(12) -0.081(13) 0.099(14)
C53 0.065(6) 0.089(7) 0.054(5) -0.002(5) -0.018(4) -0.024(5)
C54 0.101(10) 0.141(13) 0.152(15) -0.096(12) -0.083(10) 0.037(9)
C55 0.084(7) 0.068(6) 0.114(10) -0.007(6) -0.006(7) -0.014(5)
C56 0.056(6) 0.127(11) 0.082(8) 0.002(7) 0.003(5) -0.018(6)
C57 0.058(6) 0.105(9) 0.061(7) 0.017(6) -0.017(5) -0.016(5)
C58 0.108(12) 0.24(3) 0.071(9) -0.040(12) -0.001(8) 0.001(14)
C59 0.080(11) 0.32(4) 0.17(2) 0.15(2) -0.025(12) -0.045(16)
C60 0.109(11) 0.089(10) 0.160(17) 0.002(10) -0.014(11) 0.026(9)
C61 0.060(6) 0.133(12) 0.062(7) 0.003(7) -0.028(5) -0.024(7)
C62 0.108(9) 0.095(9) 0.078(7) -0.012(6) -0.033(7) 0.035(7)
C63 0.108(9) 0.075(6) 0.062(6) -0.011(5) -0.004(6) -0.019(6)
C64 0.073(7) 0.180(15) 0.071(7) 0.065(9) -0.014(6) -0.030(8)
C65 0.070(6) 0.082(6) 0.045(5) -0.006(4) -0.015(4) 0.003(5)
C66 0.081(7) 0.125(10) 0.058(6) -0.046(6) -0.002(5) -0.011(6)
C67 0.069(7) 0.118(10) 0.065(6) 0.035(6) -0.017(5) -0.021(6)
C68 0.148(17) 0.119(14) 0.24(3) -0.108(17) -0.067(17) 0.030(12)

loop_
_atom_type_symbol
_atom_type_description
_atom_type_scat_dispersion_real
_atom_type_scat_dispersion_imag
_atom_type_scat_source
C C 0.0033 0.0016 'International Tables Vol C Tables 4.2.6.8 and 6.1.1.4'
H H 0.0000 0.0000 'International Tables Vol C Tables 4.2.6.8 and 6.1.1.4'
Cd Cd -0.7840 1.1970 'International Tables Vol C Tables 4.2.6.8 and 6.1.1.4'
N N 0.0061 0.0033 'International Tables Vol C Tables 4.2.6.8 and 6.1.1.4'
O O 0.0106 0.0060 'International Tables Vol C Tables 4.2.6.8 and 6.1.1.4'

loop_
_geom_angle_atom_site_label_1
_geom_angle_atom_site_label_2
_geom_angle_atom_site_label_3
_geom_angle
_geom_angle_site_symmetry_1
_geom_angle_site_symmetry_3
O15 Cd1 O8 121.0(2) . 1_556
O15 Cd1 O17 82.4(3) . .
O8 Cd1 O17 92.9(3) 1_556 .
O15 Cd1 O18 94.2(4) . .
O8 Cd1 O18 87.8(4) 1_556 .
O17 Cd1 O18 176.4(5) . .
O15 Cd1 O1 140.0(2) . .
O8 Cd1 O1 98.6(2) 1_556 .
O17 Cd1 O1 90.8(3) . .
O18 Cd1 O1 92.6(4) . .
O15 Cd1 O2 87.2(2) . .
O8 Cd1 O2 150.7(2) 1_556 .
O17 Cd1 O2 99.2(3) . .
O18 Cd1 O2 81.8(3) . .
O1 Cd1 O2 54.9(2) . .
O15 Cd1 C1 113.5(3) . .
O8 Cd1 C1 125.5(3) 1_556 .
O17 Cd1 C1 97.0(3) . .
O18 Cd1 C1 85.4(3) . .
O1 Cd1 C1 28.2(2) . .
O2 Cd1 C1 26.7(2) . .
O16 Cd2 O20 91.9(4) 1_554 .
O16 Cd2 O19 89.9(3) 1_554 .
O20 Cd2 O19 177.6(5) . .
O16 Cd2 O7 128.0(3) 1_554 .
O20 Cd2 O7 89.5(4) . .
O19 Cd2 O7 88.2(3) . .
O16 Cd2 O10 145.8(3) 1_554 .
O20 Cd2 O10 91.4(4) . .
O19 Cd2 O10 87.9(3) . .
O7 Cd2 O10 86.1(2) . .
O16 Cd2 O9 90.3(3) 1_554 .
O20 Cd2 O9 88.6(4) . .
O19 Cd2 O9 92.8(3) . .
O7 Cd2 O9 141.7(2) . .
O10 Cd2 O9 55.7(2) . .
O16 Cd2 O8 74.5(3) 1_554 .
O20 Cd2 O8 86.7(4) . .
O19 Cd2 O8 92.4(3) . .
O7 Cd2 O8 53.7(2) . .
O10 Cd2 O8 139.7(2) . .
O9 Cd2 O8 163.90(19) . .
O16 Cd2 C27 118.0(3) 1_554 .
O20 Cd2 C27 89.2(4) . .
O19 Cd2 C27 91.2(3) . .
O7 Cd2 C27 114.0(2) . .
O10 Cd2 C27 28.1(2) . .
O9 Cd2 C27 27.7(2) . .
O8 Cd2 C27 167.1(2) . .
C1 O1 Cd1 91.2(5) . .
C1 O2 Cd1 88.8(5) . .
C26 O7 Cd2 95.8(6) . .
C26 O8 Cd1 157.4(7) . 1_554
C26 O8 Cd2 90.1(6) . .
Cd1 O8 Cd2 111.1(3) 1_554 .
C27 O9 Cd2 90.3(6) . .
C27 O10 Cd2 91.0(5) . .
C48 O15 Cd1 103.6(6) . .
C48 O16 Cd2 174.5(8) . 1_556
C53 O17 Cd1 136.3(8) . .
C57 O18 Cd1 130.9(10) . .
C61 O19 Cd2 127.7(7) . .
C65 O20 Cd2 134.2(11) . .
C7 N1 C8 124.8(7) . .
C7 N1 C2 118.6(7) . .
C8 N1 C2 116.0(7) . .
C20 N2 C19 123.4(6) . .
C20 N2 C21 119.3(7) . .
C19 N2 C21 116.0(7) . .
C46 N3 C45 125.1(6) . .
C46 N3 C47 118.9(7) . .
C45 N3 C47 115.3(7) . .
C1A N4 C33 124.8(6) . .
C1A N4 C28 116.7(7) . .
C33 N4 C28 117.8(7) . .
C53 N5 C55 117.7(11) . .
C53 N5 C56 125.7(12) . .
C55 N5 C56 114.6(12) . .
C57 N6 C60 112.5(13) . .
C57 N6 C59 127.4(18) . .
C60 N6 C59 119.7(16) . .
C61 N7 C63 114.8(11) . .
C61 N7 C64 121.1(13) . .
C63 N7 C64 124.0(11) . .
C65 N8 C67 136.8(19) . .
C65 N8 C68 108.7(15) . .
C67 N8 C68 114.3(17) . .
C69 N9 C72 119.9(18) . .
C69 N9 C71 120.3(19) . .
C72 N9 C71 120(2) . .
C73 N10 C76 117(2) . .
C73 N10 C75 121.0(19) . .
C76 N10 C75 122.5(14) . .
O2 C1 O1 124.8(8) . .
O2 C1 C2 118.6(7) . .
O1 C1 C2 116.3(8) . .
O2 C1 Cd1 64.5(4) . .
O1 C1 Cd1 60.5(4) . .
C2 C1 Cd1 169.0(6) . .
O12 C1A N4 120.2(7) . .
O12 C1A C35 122.2(8) . .
N4 C1A C35 117.6(7) . .
N1 C2 C1 108.7(7) . .
N1 C2 C3 115.3(6) . .
C1 C2 C3 114.3(7) . .
N1 C2 H2 105.9 . .
C1 C2 H2 105.9 . .
C3 C2 H2 105.9 . .
C4 C3 C2 115.1(7) . .
C4 C3 H3A 108.5 . .
C2 C3 H3A 108.5 . .
C4 C3 H3B 108.5 . .
C2 C3 H3B 108.5 . .
H3A C3 H3B 107.5 . .
C5 C4 C3 109.5(11) . .
C5 C4 C6 107.7(14) . .
C3 C4 C6 114.4(11) . .
C5 C4 H4 108.3 . .
C3 C4 H4 108.3 . .
C6 C4 H4 108.3 . .
C4 C5 H5A 109.5 . .
C4 C5 H5B 109.5 . .
H5A C5 H5B 109.5 . .
C4 C5 H5C 109.5 . .
H5A C5 H5C 109.5 . .
H5B C5 H5C 109.5 . .
C4 C6 H6A 109.5 . .
C4 C6 H6B 109.5 . .
H6A C6 H6B 109.5 . .
C4 C6 H6C 109.5 . .
H6A C6 H6C 109.5 . .
H6B C6 H6C 109.5 . .
O4 C7 N1 120.3(7) . .
O4 C7 C15 122.7(8) . .
N1 C7 C15 117.0(8) . .
O3 C8 N1 121.4(7) . .
O3 C8 C9 122.2(8) . .
N1 C8 C9 116.2(7) . .
C10 C9 C14 119.1(8) . .
C10 C9 C8 120.3(8) . .
C14 C9 C8 120.4(8) . .
C11 C10 C9 120.4(8) . .
C11 C10 H10 119.8 . .
C9 C10 H10 119.8 . .
C12 C11 C10 120.4(8) . .
C12 C11 H11 119.8 . .
C10 C11 H11 119.8 . .
C11 C12 C13 121.8(7) . .
C11 C12 C20 119.9(8) . .
C13 C12 C20 118.1(7) . .
C18 C13 C12 122.0(7) . .
C18 C13 C14 119.7(8) . .
C12 C13 C14 118.1(7) . .
C15 C14 C13 119.1(8) . .
C15 C14 C9 120.9(8) . .
C13 C14 C9 120.0(8) . .
C16 C15 C14 121.7(8) . .
C16 C15 C7 118.1(8) . .
C14 C15 C7 120.2(8) . .
C15 C16 C17 119.5(9) . .
C15 C16 H16 120.2 . .
C17 C16 H16 120.2 . .
C18 C17 C16 120.7(8) . .
C18 C17 H17 119.6 . .
C16 C17 H17 119.6 . .
C17 C18 C13 118.9(7) . .
C17 C18 C19 122.2(8) . .
C13 C18 C19 118.8(8) . .
O5 C19 N2 120.9(7) . .
O5 C19 C18 120.6(8) . .
N2 C19 C18 118.5(7) . .
O6 C20 N2 121.1(7) . .
O6 C20 C12 121.9(8) . .
N2 C20 C12 117.0(7) . .
N2 C21 C26 110.0(6) . .
N2 C21 C22 115.7(6) . .
C26 C21 C22 114.4(7) . .
N2 C21 H21 105.2 . .
C26 C21 H21 105.2 . .
C22 C21 H21 105.2 . .
C21 C22 C23 114.9(8) . .
C21 C22 H22A 108.5 . .
C23 C22 H22A 108.5 . .
C21 C22 H22B 108.5 . .
C23 C22 H22B 108.5 . .
H22A C22 H22B 107.5 . .
C25 C23 C22 107.8(15) . .
C25 C23 C24 102.3(15) . .
C22 C23 C24 108.7(10) . .
C25 C23 H23 112.5 . .
C22 C23 H23 112.5 . .
C24 C23 H23 112.5 . .
C23 C24 H24A 109.5 . .
C23 C24 H24B 109.5 . .
H24A C24 H24B 109.5 . .
C23 C24 H24C 109.5 . .
H24A C24 H24C 109.5 . .
H24B C24 H24C 109.5 . .
C23 C25 H25A 109.5 . .
C23 C25 H25B 109.5 . .
H25A C25 H25B 109.5 . .
C23 C25 H25C 109.5 . .
H25A C25 H25C 109.5 . .
H25B C25 H25C 109.5 . .
O8 C26 O7 120.3(9) . .
O8 C26 C21 121.7(8) . .
O7 C26 C21 117.7(8) . .
O9 C27 O10 122.8(8) . .
O9 C27 C28 117.5(8) . .
O10 C27 C28 119.6(7) . .
O9 C27 Cd2 62.0(5) . .
O10 C27 Cd2 60.9(4) . .
C28 C27 Cd2 173.9(7) . .
N4 C28 C29 118.0(8) . .
N4 C28 C27 108.7(6) . .
C29 C28 C27 115.1(7) . .
N4 C28 H28 104.5 . .
C29 C28 H28 104.5 . .
C27 C28 H28 104.5 . .
C28 C29 C30 116.6(10) . .
C28 C29 H29A 108.1 . .
C30 C29 H29A 108.1 . .
C28 C29 H29B 108.1 . .
C30 C29 H29B 108.1 . .
H29A C29 H29B 107.3 . .
C32 C30 C31 109.2(19) . .
C32 C30 C29 109.1(18) . .
C31 C30 C29 110.9(18) . .
C32 C30 H30 109.2 . .
C31 C30 H30 109.2 . .
C29 C30 H30 109.2 . .
C30 C31 H31A 109.5 . .
C30 C31 H31B 109.5 . .
H31A C31 H31B 109.5 . .
C30 C31 H31C 109.5 . .
H31A C31 H31C 109.5 . .
H31B C31 H31C 109.5 . .
C30 C32 H32A 109.5 . .
C30 C32 H32B 109.5 . .
H32A C32 H32B 109.5 . .
C30 C32 H32C 109.5 . .
H32A C32 H32C 109.5 . .
H32B C32 H32C 109.5 . .
O11 C33 N4 121.6(8) . .
O11 C33 C41 121.9(9) . .
N4 C33 C41 116.4(8) . .
C36 C35 C40 120.9(7) . .
C36 C35 C1A 119.6(7) . .
C40 C35 C1A 119.4(7) . .
C35 C36 C37 120.3(7) . .
C35 C36 H36 119.9 . .
C37 C36 H36 119.9 . .
C38 C37 C36 120.9(8) . .
C38 C37 H37 119.6 . .
C36 C37 H37 119.6 . .
C37 C38 C39 119.4(7) . .
C37 C38 C46 120.6(8) . .
C39 C38 C46 119.8(8) . .
C38 C39 C40 120.2(8) . .
C38 C39 C44 121.4(7) . .
C40 C39 C44 118.3(8) . .
C35 C40 C39 118.3(8) . .
C35 C40 C41 122.1(7) . .
C39 C40 C41 119.6(7) . .
C42 C41 C40 119.2(7) . .
C42 C41 C33 121.6(8) . .
C40 C41 C33 119.1(8) . .
C41 C42 C43 122.0(8) . .
C41 C42 H42 119.0 . .
C43 C42 H42 119.0 . .
C44 C43 C42 118.8(8) . .
C44 C43 H43 120.6 . .
C42 C43 H43 120.6 . .
C43 C44 C39 121.8(7) . .
C43 C44 C45 119.6(8) . .
C39 C44 C45 118.5(8) . .
O14 C45 N3 123.0(7) . .
O14 C45 C44 120.3(9) . .
N3 C45 C44 116.7(7) . .
O13 C46 N3 121.2(8) . .
O13 C46 C38 121.5(8) . .
N3 C46 C38 117.3(8) . .
N3 C47 C48 109.7(6) . .
N3 C47 C49 112.0(7) . .
C48 C47 C49 117.4(8) . .
N3 C47 H47 105.6 . .
C48 C47 H47 105.6 . .
C49 C47 H47 105.6 . .
O15 C48 O16 124.2(10) . .
O15 C48 C47 119.0(8) . .
O16 C48 C47 116.7(9) . .
C50 C49 C47 117.0(10) . .
C50 C49 H49A 108.0 . .
C47 C49 H49A 108.0 . .
C50 C49 H49B 108.0 . .
C47 C49 H49B 108.0 . .
H49A C49 H49B 107.3 . .
C49 C50 C51 109.4(13) . .
C49 C50 C52 115.3(14) . .
C51 C50 C52 106.5(15) . .
C49 C50 H50 108.5 . .
C51 C50 H50 108.5 . .
C52 C50 H50 108.5 . .
C50 C51 H51A 109.5 . .
C50 C51 H51B 109.5 . .
H51A C51 H51B 109.5 . .
C50 C51 H51C 109.5 . .
H51A C51 H51C 109.5 . .
H51B C51 H51C 109.5 . .
C50 C52 H52A 109.5 . .
C50 C52 H52B 109.5 . .
H52A C52 H52B 109.5 . .
C50 C52 H52C 109.5 . .
H52A C52 H52C 109.5 . .
H52B C52 H52C 109.5 . .
O17 C53 N5 125.4(13) . .
O17 C53 C54 117.8(14) . .
N5 C53 C54 116.1(13) . .
C53 C54 H54A 109.5 . .
C53 C54 H54B 109.5 . .
H54A C54 H54B 109.5 . .
C53 C54 H54C 109.5 . .
H54A C54 H54C 109.5 . .
H54B C54 H54C 109.5 . .
N5 C55 H55A 109.5 . .
N5 C55 H55B 109.5 . .
H55A C55 H55B 109.5 . .
N5 C55 H55C 109.5 . .
H55A C55 H55C 109.5 . .
H55B C55 H55C 109.5 . .
N5 C56 H56A 109.5 . .
N5 C56 H56B 109.5 . .
H56A C56 H56B 109.5 . .
N5 C56 H56C 109.5 . .
H56A C56 H56C 109.5 . .
H56B C56 H56C 109.5 . .
O18 C57 N6 132.8(18) . .
O18 C57 C58 115.6(15) . .
N6 C57 C58 111.6(14) . .
C57 C58 H58A 109.5 . .
C57 C58 H58B 109.5 . .
H58A C58 H58B 109.5 . .
C57 C58 H58C 109.5 . .
H58A C58 H58C 109.5 . .
H58B C58 H58C 109.5 . .
N6 C59 H59A 109.5 . .
N6 C59 H59B 109.5 . .
H59A C59 H59B 109.5 . .
N6 C59 H59C 109.5 . .
H59A C59 H59C 109.5 . .
H59B C59 H59C 109.5 . .
N6 C60 H60A 109.5 . .
N6 C60 H60B 109.5 . .
H60A C60 H60B 109.5 . .
N6 C60 H60C 109.5 . .
H60A C60 H60C 109.5 . .
H60B C60 H60C 109.5 . .
O19 C61 N7 128.8(16) . .
O19 C61 C62 114.7(13) . .
N7 C61 C62 116.2(13) . .
C61 C62 H62A 109.5 . .
C61 C62 H62B 109.5 . .
H62A C62 H62B 109.5 . .
C61 C62 H62C 109.5 . .
H62A C62 H62C 109.5 . .
H62B C62 H62C 109.5 . .
N7 C63 H63A 109.5 . .
N7 C63 H63B 109.5 . .
H63A C63 H63B 109.5 . .
N7 C63 H63C 109.5 . .
H63A C63 H63C 109.5 . .
H63B C63 H63C 109.5 . .
N7 C64 H64A 109.5 . .
N7 C64 H64B 109.5 . .
H64A C64 H64B 109.5 . .
N7 C64 H64C 109.5 . .
H64A C64 H64C 109.5 . .
H64B C64 H64C 109.5 . .
O20 C65 N8 132.3(16) . .
O20 C65 C66 115.3(14) . .
N8 C65 C66 112.4(14) . .
C65 C66 H66A 109.5 . .
C65 C66 H66B 109.5 . .
H66A C66 H66B 109.5 . .
C65 C66 H66C 109.5 . .
H66A C66 H66C 109.5 . .
H66B C66 H66C 109.5 . .
N8 C67 H67A 109.5 . .
N8 C67 H67B 109.5 . .
H67A C67 H67B 109.5 . .
N8 C67 H67C 109.5 . .
H67A C67 H67C 109.5 . .
H67B C67 H67C 109.5 . .
N8 C68 H68A 109.5 . .
N8 C68 H68B 109.5 . .
H68A C68 H68B 109.5 . .
N8 C68 H68C 109.5 . .
H68A C68 H68C 109.5 . .
H68B C68 H68C 109.5 . .
O21 C69 N9 129.0(18) . .
O21 C69 C70 116.2(14) . .
N9 C69 C70 114.8(17) . .
C69 C70 H70A 109.5 . .
C69 C70 H70B 109.5 . .
H70A C70 H70B 109.5 . .
C69 C70 H70C 109.5 . .
H70A C70 H70C 109.5 . .
H70B C70 H70C 109.5 . .
N9 C71 H71A 109.5 . .
N9 C71 H71B 109.5 . .
H71A C71 H71B 109.5 . .
N9 C71 H71C 109.5 . .
H71A C71 H71C 109.5 . .
H71B C71 H71C 109.5 . .
N9 C72 H72A 109.5 . .
N9 C72 H72B 109.5 . .
H72A C72 H72B 109.5 . .
N9 C72 H72C 109.5 . .
H72A C72 H72C 109.5 . .
H72B C72 H72C 109.5 . .
N10 C73 O22 139(2) . .
N10 C73 C74 108.4(18) . .
O22 C73 C74 112.6(19) . .
C73 C74 H74A 109.5 . .
C73 C74 H74B 109.5 . .
H74A C74 H74B 109.5 . .
C73 C74 H74C 109.5 . .
H74A C74 H74C 109.5 . .
H74B C74 H74C 109.5 . .
N10 C75 H75A 109.5 . .
N10 C75 H75B 109.5 . .
H75A C75 H75B 109.5 . .
N10 C75 H75C 109.5 . .
H75A C75 H75C 109.5 . .
H75B C75 H75C 109.5 . .
N10 C76 H76A 109.5 . .
N10 C76 H76B 109.5 . .
H76A C76 H76B 109.5 . .
N10 C76 H76C 109.5 . .
H76A C76 H76C 109.5 . .
H76B C76 H76C 109.5 . .

loop_
_geom_bond_atom_site_label_1
_geom_bond_atom_site_label_2
_geom_bond_distance
_geom_bond_site_symmetry_2
Cd1 O15 2.240(6) .
Cd1 O8 2.292(7) 1_556
Cd1 O17 2.302(9) .
Cd1 O18 2.304(11) .
Cd1 O1 2.358(6) .
Cd1 O2 2.444(6) .
Cd1 C1 2.708(9) .
Cd2 O16 2.254(7) 1_554
Cd2 O20 2.266(11) .
Cd2 O19 2.306(8) .
Cd2 O7 2.340(7) .
Cd2 O10 2.345(6) .
Cd2 O9 2.367(8) .
Cd2 O8 2.500(7) .
Cd2 C27 2.682(9) .
O1 C1 1.282(10) .
O2 C1 1.218(11) .
O3 C8 1.214(10) .
O4 C7 1.219(10) .
O5 C19 1.240(11) .
O6 C20 1.204(10) .
O7 C26 1.297(10) .
O8 C26 1.228(11) .
O8 Cd1 2.292(7) 1_554
O9 C27 1.247(10) .
O10 C27 1.262(11) .
O11 C33 1.204(11) .
O12 C1A 1.226(10) .
O13 C46 1.225(12) .
O14 C45 1.228(10) .
O15 C48 1.221(12) .
O16 C48 1.265(11) .
O16 Cd2 2.254(7) 1_556
O17 C53 1.209(15) .
O18 C57 1.192(17) .
O19 C61 1.231(17) .
O20 C65 1.179(17) .
O21 C69 1.188(12) .
O22 C73 1.26(2) .
N1 C7 1.402(11) .
N1 C8 1.406(11) .
N1 C2 1.465(10) .
N2 C20 1.396(11) .
N2 C19 1.397(11) .
N2 C21 1.476(8) .
N3 C46 1.381(11) .
N3 C45 1.388(12) .
N3 C47 1.496(8) .
N4 C1A 1.382(11) .
N4 C33 1.425(13) .
N4 C28 1.474(9) .
N5 C53 1.296(17) .
N5 C55 1.421(16) .
N5 C56 1.491(16) .
N6 C57 1.241(17) .
N6 C60 1.425(15) .
N6 C59 1.515(15) .
N7 C61 1.257(18) .
N7 C63 1.461(14) .
N7 C64 1.522(14) .
N8 C65 1.257(19) .
N8 C67 1.397(16) .
N8 C68 1.56(2) .
N9 C69 1.281(19) .
N9 C72 1.439(12) .
N9 C71 1.48(2) .
N10 C73 1.254(13) .
N10 C76 1.439(13) .
N10 C75 1.456(13) .
C1 C2 1.532(12) .
C1A C35 1.491(10) .
C2 C3 1.541(11) .
C2 H2 1.0000 .
C3 C4 1.506(13) .
C3 H3A 0.9900 .
C3 H3B 0.9900 .
C4 C5 1.474(14) .
C4 C6 1.562(18) .
C4 H4 1.0000 .
C5 H5A 0.9800 .
C5 H5B 0.9800 .
C5 H5C 0.9800 .
C6 H6A 0.9800 .
C6 H6B 0.9800 .
C6 H6C 0.9800 .
C7 C15 1.463(12) .
C8 C9 1.461(11) .
C9 C10 1.405(12) .
C9 C14 1.421(12) .
C10 C11 1.398(11) .
C10 H10 0.9500 .
C11 C12 1.359(12) .
C11 H11 0.9500 .
C12 C13 1.417(12) .
C12 C20 1.508(10) .
C13 C18 1.415(12) .
C13 C14 1.419(11) .
C14 C15 1.398(13) .
C15 C16 1.374(13) .
C16 C17 1.409(11) .
C16 H16 0.9500 .
C17 C18 1.406(13) .
C17 H17 0.9500 .
C18 C19 1.479(11) .
C21 C26 1.519(13) .
C21 C22 1.522(11) .
C21 H21 1.0000 .
C22 C23 1.537(15) .
C22 H22A 0.9900 .
C22 H22B 0.9900 .
C23 C25 1.53(2) .
C23 C24 1.551(14) .
C23 H23 1.0000 .
C24 H24A 0.9800 .
C24 H24B 0.9800 .
C24 H24C 0.9800 .
C25 H25A 0.9800 .
C25 H25B 0.9800 .
C25 H25C 0.9800 .
C27 C28 1.568(11) .
C28 C29 1.502(13) .
C28 H28 1.0000 .
C29 C30 1.56(2) .
C29 H29A 0.9900 .
C29 H29B 0.9900 .
C30 C32 1.497(13) .
C30 C31 1.56(2) .
C30 H30 1.0000 .
C31 H31A 0.9800 .
C31 H31B 0.9800 .
C31 H31C 0.9800 .
C32 H32A 0.9800 .
C32 H32B 0.9800 .
C32 H32C 0.9800 .
C33 C41 1.490(12) .
C35 C36 1.366(11) .
C35 C40 1.400(12) .
C36 C37 1.387(11) .
C36 H36 0.9500 .
C37 C38 1.370(12) .
C37 H37 0.9500 .
C38 C39 1.401(12) .
C38 C46 1.463(11) .
C39 C40 1.411(10) .
C39 C44 1.416(12) .
C40 C41 1.423(12) .
C41 C42 1.380(13) .
C42 C43 1.388(10) .
C42 H42 0.9500 .
C43 C44 1.383(12) .
C43 H43 0.9500 .
C44 C45 1.495(11) .
C47 C48 1.530(12) .
C47 C49 1.540(12) .
C47 H47 1.0000 .
C49 C50 1.453(17) .
C49 H49A 0.9900 .
C49 H49B 0.9900 .
C50 C51 1.462(12) .
C50 C52 1.501(11) .
C50 H50 1.0000 .
C51 H51A 0.9800 .
C51 H51B 0.9800 .
C51 H51C 0.9800 .
C52 H52A 0.9800 .
C52 H52B 0.9800 .
C52 H52C 0.9800 .
C53 C54 1.543(17) .
C54 H54A 0.9800 .
C54 H54B 0.9800 .
C54 H54C 0.9800 .
C55 H55A 0.9800 .
C55 H55B 0.9800 .
C55 H55C 0.9800 .
C56 H56A 0.9800 .
C56 H56B 0.9800 .
C56 H56C 0.9800 .
C57 C58 1.551(19) .
C58 H58A 0.9800 .
C58 H58B 0.9800 .
C58 H58C 0.9800 .
C59 H59A 0.9800 .
C59 H59B 0.9800 .
C59 H59C 0.9800 .
C60 H60A 0.9800 .
C60 H60B 0.9800 .
C60 H60C 0.9800 .
C61 C62 1.575(18) .
C62 H62A 0.9800 .
C62 H62B 0.9800 .
C62 H62C 0.9800 .
C63 H63A 0.9800 .
C63 H63B 0.9800 .
C63 H63C 0.9800 .
C64 H64A 0.9800 .
C64 H64B 0.9800 .
C64 H64C 0.9800 .
C65 C66 1.562(18) .
C66 H66A 0.9800 .
C66 H66B 0.9800 .
C66 H66C 0.9800 .
C67 H67A 0.9800 .
C67 H67B 0.9800 .
C67 H67C 0.9800 .
C68 H68A 0.9800 .
C68 H68B 0.9800 .
C68 H68C 0.9800 .
C69 C70 1.470(13) .
C70 H70A 0.9800 .
C70 H70B 0.9800 .
C70 H70C 0.9800 .
C71 H71A 0.9800 .
C71 H71B 0.9800 .
C71 H71C 0.9800 .
C72 H72A 0.9800 .
C72 H72B 0.9800 .
C72 H72C 0.9800 .
C73 C74 1.515(13) .
C74 H74A 0.9800 .
C74 H74B 0.9800 .
C74 H74C 0.9800 .
C75 H75A 0.9800 .
C75 H75B 0.9800 .
C75 H75C 0.9800 .
C76 H76A 0.9800 .
C76 H76B 0.9800 .
C76 H76C 0.9800 .

loop_
_geom_torsion_atom_site_label_1
_geom_torsion_atom_site_label_2
_geom_torsion_atom_site_label_3
_geom_torsion_atom_site_label_4
_geom_torsion
_geom_torsion_site_symmetry_1
Cd1 O2 C1 O1 -5.2(10) .
Cd1 O2 C1 C2 168.1(8) .
Cd1 O1 C1 O2 5.4(10) .
Cd1 O1 C1 C2 -168.1(7) .
C33 N4 C1A O12 170.3(8) .
C28 N4 C1A O12 0.7(11) .
C33 N4 C1A C35 -8.2(12) .
C28 N4 C1A C35 -177.8(7) .
C7 N1 C2 C1 69.3(10) .
C8 N1 C2 C1 -102.5(8) .
C7 N1 C2 C3 -60.5(10) .
C8 N1 C2 C3 127.7(8) .
O2 C1 C2 N1 18.2(12) .
O1 C1 C2 N1 -167.9(8) .
Cd1 C1 C2 N1 121(3) .
O2 C1 C2 C3 148.6(8) .
O1 C1 C2 C3 -37.5(11) .
Cd1 C1 C2 C3 -108(3) .
N1 C2 C3 C4 -81.0(11) .
C1 C2 C3 C4 151.9(10) .
C2 C3 C4 C5 -173.8(16) .
C2 C3 C4 C6 65.2(17) .
C8 N1 C7 O4 169.0(8) .
C2 N1 C7 O4 -2.0(12) .
C8 N1 C7 C15 -7.9(12) .
C2 N1 C7 C15 -178.9(7) .
C7 N1 C8 O3 -175.2(8) .
C2 N1 C8 O3 -4.0(12) .
C7 N1 C8 C9 9.6(12) .
C2 N1 C8 C9 -179.2(7) .
O3 C8 C9 C10 4.7(14) .
N1 C8 C9 C10 179.9(8) .
O3 C8 C9 C14 179.5(8) .
N1 C8 C9 C14 -5.4(12) .
C14 C9 C10 C11 1.8(14) .
C8 C9 C10 C11 176.6(9) .
C9 C10 C11 C12 1.8(15) .
C10 C11 C12 C13 -4.3(14) .
C10 C11 C12 C20 -179.5(9) .
C11 C12 C13 C18 179.0(9) .
C20 C12 C13 C18 -5.7(12) .
C11 C12 C13 C14 3.0(13) .
C20 C12 C13 C14 178.3(7) .
C18 C13 C14 C15 6.7(12) .
C12 C13 C14 C15 -177.3(8) .
C18 C13 C14 C9 -175.4(8) .
C12 C13 C14 C9 0.7(12) .
C10 C9 C14 C15 174.9(9) .
C8 C9 C14 C15 0.1(13) .
C10 C9 C14 C13 -3.0(13) .
C8 C9 C14 C13 -177.8(8) .
C13 C14 C15 C16 -3.5(14) .
C9 C14 C15 C16 178.6(9) .
C13 C14 C15 C7 179.6(8) .
C9 C14 C15 C7 1.7(13) .
O4 C7 C15 C16 8.0(14) .
N1 C7 C15 C16 -175.1(8) .
O4 C7 C15 C14 -175.0(8) .
N1 C7 C15 C14 1.9(13) .
C14 C15 C16 C17 0.1(15) .
C7 C15 C16 C17 177.0(9) .
C15 C16 C17 C18 0.1(14) .
C16 C17 C18 C13 3.1(14) .
C16 C17 C18 C19 -177.2(9) .
C12 C13 C18 C17 177.6(8) .
C14 C13 C18 C17 -6.5(13) .
C12 C13 C18 C19 -2.0(13) .
C14 C13 C18 C19 173.8(8) .
C20 N2 C19 O5 -171.2(8) .
C21 N2 C19 O5 -4.3(11) .
C20 N2 C19 C18 10.1(12) .
C21 N2 C19 C18 177.1(7) .
C17 C18 C19 O5 2.1(14) .
C13 C18 C19 O5 -178.2(8) .
C17 C18 C19 N2 -179.2(8) .
C13 C18 C19 N2 0.4(12) .
C19 N2 C20 O6 163.6(7) .
C21 N2 C20 O6 -2.9(11) .
C19 N2 C20 C12 -17.7(11) .
C21 N2 C20 C12 175.7(6) .
C11 C12 C20 O6 9.2(13) .
C13 C12 C20 O6 -166.2(8) .
C11 C12 C20 N2 -169.4(8) .
C13 C12 C20 N2 15.2(11) .
C20 N2 C21 C26 75.2(9) .
C19 N2 C21 C26 -92.3(9) .
C20 N2 C21 C22 -56.3(10) .
C19 N2 C21 C22 136.2(8) .
N2 C21 C22 C23 -69.6(10) .
C26 C21 C22 C23 161.0(8) .
C21 C22 C23 C25 80(2) .
C21 C22 C23 C24 -170.4(9) .
Cd1 O8 C26 O7 163.8(14) 1_554
Cd2 O8 C26 O7 3.7(10) .
Cd1 O8 C26 C21 -11(3) 1_554
Cd2 O8 C26 C21 -171.0(8) .
Cd2 O7 C26 O8 -4.0(11) .
Cd2 O7 C26 C21 170.9(7) .
N2 C21 C26 O8 -178.6(9) .
C22 C21 C26 O8 -46.4(13) .
N2 C21 C26 O7 6.6(12) .
C22 C21 C26 O7 138.8(8) .
Cd2 O9 C27 O10 2.9(10) .
Cd2 O9 C27 C28 -173.1(8) .
Cd2 O10 C27 O9 -3.0(10) .
Cd2 O10 C27 C28 173.0(8) .
C1A N4 C28 C29 -59.9(10) .
C33 N4 C28 C29 129.7(9) .
C1A N4 C28 C27 73.4(10) .
C33 N4 C28 C27 -97.0(9) .
O9 C27 C28 N4 -171.4(9) .
O10 C27 C28 N4 12.4(13) .
O9 C27 C28 C29 -36.6(13) .
O10 C27 C28 C29 147.2(9) .
N4 C28 C29 C30 -40.9(14) .
C27 C28 C29 C30 -171.4(11) .
C28 C29 C30 C32 -58.7(19) .
C28 C29 C30 C31 -178.9(18) .
C1A N4 C33 O11 -173.7(8) .
C28 N4 C33 O11 -4.2(13) .
C1A N4 C33 C41 8.4(13) .
C28 N4 C33 C41 177.9(7) .
O12 C1A C35 C36 7.5(12) .
N4 C1A C35 C36 -174.0(7) .
O12 C1A C35 C40 -175.8(8) .
N4 C1A C35 C40 2.7(11) .
C40 C35 C36 C37 1.1(12) .
C1A C35 C36 C37 177.8(7) .
C35 C36 C37 C38 -0.7(13) .
C36 C37 C38 C39 -1.1(13) .
C36 C37 C38 C46 -176.6(8) .
C37 C38 C39 C40 2.5(12) .
C46 C38 C39 C40 178.0(8) .
C37 C38 C39 C44 178.4(8) .
C46 C38 C39 C44 -6.0(13) .
C36 C35 C40 C39 0.3(11) .
C1A C35 C40 C39 -176.4(7) .
C36 C35 C40 C41 178.7(8) .
C1A C35 C40 C41 2.1(11) .
C38 C39 C40 C35 -2.1(12) .
C44 C39 C40 C35 -178.1(7) .
C38 C39 C40 C41 179.4(8) .
C44 C39 C40 C41 3.4(11) .
C35 C40 C41 C42 175.2(8) .
C39 C40 C41 C42 -6.4(12) .
C35 C40 C41 C33 -1.8(12) .
C39 C40 C41 C33 176.7(8) .
O11 C33 C41 C42 2.1(15) .
N4 C33 C41 C42 180.0(9) .
O11 C33 C41 C40 178.9(9) .
N4 C33 C41 C40 -3.1(12) .
C40 C41 C42 C43 6.5(14) .
C33 C41 C42 C43 -176.6(9) .
C41 C42 C43 C44 -3.5(15) .
C42 C43 C44 C39 0.3(14) .
C42 C43 C44 C45 176.1(8) .
C38 C39 C44 C43 -176.4(8) .
C40 C39 C44 C43 -0.4(13) .
C38 C39 C44 C45 7.7(12) .
C40 C39 C44 C45 -176.3(7) .
C46 N3 C45 O14 171.0(8) .
C47 N3 C45 O14 0.9(11) .
C46 N3 C45 C44 -10.1(11) .
C47 N3 C45 C44 179.8(6) .
C43 C44 C45 O14 2.9(12) .
C39 C44 C45 O14 178.9(8) .
C43 C44 C45 N3 -176.0(8) .
C39 C44 C45 N3 -0.1(11) .
C45 N3 C46 O13 -170.1(8) .
C47 N3 C46 O13 -0.3(12) .
C45 N3 C46 C38 11.9(12) .
C47 N3 C46 C38 -178.3(7) .
C37 C38 C46 O13 -5.9(13) .
C39 C38 C46 O13 178.6(9) .
C37 C38 C46 N3 172.0(8) .
C39 C38 C46 N3 -3.5(12) .
C46 N3 C47 C48 -108.1(9) .
C45 N3 C47 C48 62.7(9) .
C46 N3 C47 C49 119.8(9) .
C45 N3 C47 C49 -69.5(10) .
Cd1 O15 C48 O16 -10.9(13) .
Cd1 O15 C48 C47 164.0(7) .
N3 C47 C48 O15 19.7(13) .
C49 C47 C48 O15 148.9(9) .
N3 C47 C48 O16 -165.0(9) .
C49 C47 C48 O16 -35.8(13) .
N3 C47 C49 C50 -63.6(13) .
C48 C47 C49 C50 168.2(10) .
C47 C49 C50 C51 -68.0(16) .
C47 C49 C50 C52 172.0(12) .
Cd1 O17 C53 N5 -140.8(10) .
Cd1 O17 C53 C54 49.8(17) .
C55 N5 C53 O17 13.6(18) .
C56 N5 C53 O17 176.5(12) .
C55 N5 C53 C54 -176.8(11) .
C56 N5 C53 C54 -13.9(17) .
Cd1 O18 C57 N6 116.1(17) .
Cd1 O18 C57 C58 -65.3(19) .
C60 N6 C57 O18 -11(2) .
C59 N6 C57 O18 176.1(16) .
C60 N6 C57 C58 170.7(15) .
C59 N6 C57 C58 -3(2) .
Cd2 O19 C61 N7 99.0(15) .
Cd2 O19 C61 C62 -88.0(13) .
C63 N7 C61 O19 -3.1(19) .
C64 N7 C61 O19 173.4(12) .
C63 N7 C61 C62 -175.9(11) .
C64 N7 C61 C62 0.6(17) .
Cd2 O20 C65 N8 124.1(17) .
Cd2 O20 C65 C66 -57.9(19) .
C67 N8 C65 O20 166.6(16) .
C68 N8 C65 O20 -7(2) .
C67 N8 C65 C66 -11(2) .
C68 N8 C65 C66 175.0(13) .
C72 N9 C69 O21 -0.3(7) .
C71 N9 C69 O21 179.6(5) .
C72 N9 C69 C70 -180.0(5) .
C71 N9 C69 C70 0.0(4) .
C76 N10 C73 O22 -0.2(12) .
C75 N10 C73 O22 179.9(9) .
C76 N10 C73 C74 -179.9(4) .
C75 N10 C73 C74 0.1(7) .
